data_7000222
loop_
_publ_author_name
'Lee, Yong-Min'
'Kim, Eun-Sook'
'Kim, Hee-Jin'
'Choi, Hee Jung'
'Kim, Young-Inn'
'Kang, Sung Kwon'
'Choi, Sung-Nak'

_publ_section_title
;
 Selective complexation of 3d metal(ii) ions with multidentate and
 chiral isomers derived from condensation of 2-pyridinecarboxaldehyde
 with triethylenetetramine
;
_journal_issue 1
_journal_name_full 'Dalton Transactions'
_journal_page_first 126
_journal_page_last 133
_journal_paper_doi 10.1039/b815621b
_journal_year 2009
_chemical_formula_moiety 'C18 H24 Mn N6, I2'
_chemical_formula_sum 'C18 H24 I2 Mn N6'
_chemical_formula_weight 633.17
_chemical_name_systematic
;
?
;
_space_group_IT_number 15
_symmetry_cell_setting monoclinic
_symmetry_space_group_name_Hall '-C 2yc'
_symmetry_space_group_name_H-M 'C 1 2/c 1'
_atom_sites_solution_hydrogens geom
_atom_sites_solution_primary direct
_atom_sites_solution_secondary difmap
_audit_creation_method SHELXL-97
_cell_angle_alpha 90.00
_cell_angle_beta 98.891(5)
_cell_angle_gamma 90.00
_cell_formula_units_Z 4
_cell_length_a 15.2830(8)
_cell_length_b 10.7407(7)
_cell_length_c 14.2469(8)
_cell_measurement_reflns_used 4335
_cell_measurement_temperature 295(2)
_cell_measurement_theta_max 27.32
_cell_measurement_theta_min 2.33
_cell_volume 2310.5(2)
_computing_cell_refinement 'Bruker SMART'
_computing_data_reduction 'Bruker SAINT'
_computing_molecular_graphics 'Ortep-3 for Windows (Farrugia, 1997)'
_computing_publication_material 'WinGX publication routines (Farrugia, 1999)'
_computing_structure_refinement 'SHELXL-97 (Sheldrick, 1997)'
_computing_structure_solution 'SHELXL-97 (Sheldrick, 1997)'
_diffrn_ambient_temperature 295(2)
_diffrn_measured_fraction_theta_full 0.999
_diffrn_measured_fraction_theta_max 0.999
_diffrn_measurement_device_type 'Bruker SMART CCD area-detector'
_diffrn_measurement_method 'phi and omega scans'
_diffrn_radiation_monochromator graphite
_diffrn_radiation_source 'fine-focus sealed tube'
_diffrn_radiation_type MoK\a
_diffrn_radiation_wavelength 0.71073
_diffrn_reflns_av_R_equivalents 0.0254
_diffrn_reflns_av_sigmaI/netI 0.0222
_diffrn_reflns_limit_h_max 20
_diffrn_reflns_limit_h_min -20
_diffrn_reflns_limit_k_max 14
_diffrn_reflns_limit_k_min -14
_diffrn_reflns_limit_l_max 17
_diffrn_reflns_limit_l_min -18
_diffrn_reflns_number 12001
_diffrn_reflns_theta_full 28.28
_diffrn_reflns_theta_max 28.28
_diffrn_reflns_theta_min 2.33
_diffrn_standards_decay_% 0
_exptl_absorpt_coefficient_mu 3.258
_exptl_absorpt_correction_T_max 0.670
_exptl_absorpt_correction_T_min 0.635
_exptl_absorpt_correction_type multi-scan
_exptl_absorpt_process_details 'SADABS 2.03, (Sheldrick, 2002)'
_exptl_crystal_colour bronze
_exptl_crystal_density_diffrn 1.820
_exptl_crystal_density_method 'not measured'
_exptl_crystal_description Block
_exptl_crystal_F_000 1220
_exptl_crystal_size_max 0.14
_exptl_crystal_size_mid 0.14
_exptl_crystal_size_min 0.12
_refine_diff_density_max 1.089
_refine_diff_density_min -0.396
_refine_diff_density_rms 0.075
_refine_ls_extinction_method none
_refine_ls_goodness_of_fit_ref 1.041
_refine_ls_hydrogen_treatment mixed
_refine_ls_matrix_type full
_refine_ls_number_parameters 127
_refine_ls_number_reflns 2877
_refine_ls_number_restraints 0
_refine_ls_restrained_S_all 1.041
_refine_ls_R_factor_all 0.0367
_refine_ls_R_factor_gt 0.0265
_refine_ls_shift/su_max 0.000
_refine_ls_shift/su_mean 0.000
_refine_ls_structure_factor_coef Fsqd
_refine_ls_weighting_details 'calc w=1/[\s^2^(Fo^2^)+(0.0293P)^2^+1.5930P] where P=(Fo^2^+2Fc^2^)/3'
_refine_ls_weighting_scheme calc
_refine_ls_wR_factor_gt 0.0588
_refine_ls_wR_factor_ref 0.0634
_reflns_number_gt 2383
_reflns_number_total 2877
_reflns_threshold_expression >2sigma(I)
_cod_data_source_file b815621b.txt
_cod_data_source_block Mn(bptad)I2
_cod_depositor_comments
;
The following automatic conversions were performed:
'_symmetry_cell_setting' value 'Monoclinic' changed to 'monoclinic'
according to '/home/saulius/struct/CIF-dictionaries/cif_core.dic'
dictionary named 'cif_core.dic' version 2.4.1 from 2010-06-29.

Automatic conversion script
Id: cif_fix_enum 1527 2010-12-29 10:47:43Z saulius 
;
_cod_original_sg_symbol_H-M 'C2/c '
_cod_database_code 7000222

loop_
_symmetry_equiv_pos_as_xyz
'x, y, z'
'-x, y, -z+1/2'
'x+1/2, y+1/2, z'
'-x+1/2, y+1/2, -z+1/2'
'-x, -y, -z'
'x, -y, z-1/2'
'-x+1/2, -y+1/2, -z'
'x+1/2, -y+1/2, z-1/2'

loop_
_atom_site_label
_atom_site_type_symbol
_atom_site_fract_x
_atom_site_fract_y
_atom_site_fract_z
_atom_site_U_iso_or_equiv
_atom_site_adp_type
_atom_site_occupancy
_atom_site_symmetry_multiplicity
_atom_site_calc_flag
_atom_site_refinement_flags
_atom_site_disorder_assembly
_atom_site_disorder_group
Mn Mn 0.0000 0.34773(5) 0.2500 0.03904(13) Uani 1 2 d S . .
N1 N -0.02299(15) 0.5137(2) 0.14481(16) 0.0425(5) Uani 1 1 d . . .
C2 C -0.09138(18) 0.5912(3) 0.1311(2) 0.0498(7) Uani 1 1 d . . .
H2 H -0.1439 0.5672 0.1514 0.060 Uiso 1 1 calc R . .
C3 C -0.0880(2) 0.7069(3) 0.0877(2) 0.0615(8) Uani 1 1 d . . .
H3 H -0.1373 0.7587 0.0793 0.074 Uiso 1 1 calc R . .
C4 C -0.0116(2) 0.7431(3) 0.0577(2) 0.0644(8) Uani 1 1 d . . .
H4 H -0.0075 0.8209 0.0301 0.077 Uiso 1 1 calc R . .
C5 C 0.0600(2) 0.6627(3) 0.0688(2) 0.0561(7) Uani 1 1 d . . .
H5 H 0.1122 0.6846 0.0471 0.067 Uiso 1 1 calc R . .
C6 C 0.05251(18) 0.5495(3) 0.11244(19) 0.0433(6) Uani 1 1 d . . .
C7 C 0.12603(19) 0.4606(3) 0.1295(2) 0.0483(7) Uani 1 1 d . . .
H7 H 0.1767 0.4721 0.1019 0.058 Uiso 1 1 calc R . .
N8 N 0.11905(15) 0.3683(2) 0.18243(17) 0.0477(5) Uani 1 1 d . . .
C9 C 0.1870(2) 0.2720(3) 0.2000(3) 0.0632(9) Uani 1 1 d . . .
H9A H 0.2452 0.3090 0.2018 0.076 Uiso 1 1 calc R . .
H9B H 0.1785 0.2111 0.1492 0.076 Uiso 1 1 calc R . .
C10 C 0.1810(2) 0.2103(3) 0.2925(3) 0.0641(8) Uani 1 1 d . . .
H10A H 0.2136 0.1326 0.2961 0.077 Uiso 1 1 calc R . .
H10B H 0.2083 0.2633 0.3439 0.077 Uiso 1 1 calc R . .
N11 N 0.08836(16) 0.1847(2) 0.30499(19) 0.0483(6) Uani 1 1 d . . .
H11 H 0.087(2) 0.173(3) 0.364(2) 0.057(10) Uiso 1 1 d . . .
C12 C 0.0498(2) 0.0740(3) 0.2520(2) 0.0572(8) Uani 1 1 d . . .
H12A H 0.0747 -0.0011 0.2831 0.069 Uiso 1 1 calc R . .
H12B H 0.0642 0.0754 0.1880 0.069 Uiso 1 1 calc R . .
I I 0.179726(12) 0.025778(18) 0.525001(14) 0.05150(8) Uani 1 1 d . . .

loop_
_atom_site_aniso_label
_atom_site_aniso_U_11
_atom_site_aniso_U_22
_atom_site_aniso_U_33
_atom_site_aniso_U_23
_atom_site_aniso_U_13
_atom_site_aniso_U_12
Mn 0.0397(3) 0.0335(3) 0.0466(3) 0.000 0.0154(2) 0.000
N1 0.0394(12) 0.0467(11) 0.0423(12) 0.0032(9) 0.0087(9) -0.0082(10)
C2 0.0396(14) 0.0572(17) 0.0528(16) 0.0098(13) 0.0080(12) -0.0027(13)
C3 0.0540(18) 0.0604(18) 0.069(2) 0.0181(16) 0.0073(15) 0.0068(15)
C4 0.072(2) 0.0524(17) 0.068(2) 0.0217(16) 0.0087(17) -0.0068(16)
C5 0.0542(18) 0.0544(17) 0.0613(19) 0.0086(14) 0.0143(14) -0.0140(14)
C6 0.0410(14) 0.0484(14) 0.0415(14) -0.0014(11) 0.0096(11) -0.0111(11)
C7 0.0427(15) 0.0524(16) 0.0538(17) -0.0087(13) 0.0200(13) -0.0098(12)
N8 0.0428(12) 0.0422(12) 0.0619(15) -0.0054(11) 0.0204(11) 0.0011(10)
C9 0.0474(17) 0.0517(17) 0.096(2) -0.0044(17) 0.0273(17) 0.0086(14)
C10 0.0486(17) 0.0574(18) 0.084(2) -0.0017(17) 0.0041(16) 0.0109(15)
N11 0.0528(14) 0.0470(13) 0.0447(14) -0.0003(10) 0.0061(11) 0.0068(11)
C12 0.0676(19) 0.0396(14) 0.0658(19) -0.0043(13) 0.0142(16) 0.0056(13)
I 0.05061(13) 0.04749(12) 0.05724(14) 0.00357(8) 0.01099(9) 0.00506(8)

loop_
_atom_type_symbol
_atom_type_description
_atom_type_scat_dispersion_real
_atom_type_scat_dispersion_imag
_atom_type_scat_source
C C 0.0033 0.0016 'International Tables Vol C Tables 4.2.6.8 and 6.1.1.4'
H H 0.0000 0.0000 'International Tables Vol C Tables 4.2.6.8 and 6.1.1.4'
N N 0.0061 0.0033 'International Tables Vol C Tables 4.2.6.8 and 6.1.1.4'
Mn Mn 0.3368 0.7283 'International Tables Vol C Tables 4.2.6.8 and 6.1.1.4'
I I -0.4742 1.8119 'International Tables Vol C Tables 4.2.6.8 and 6.1.1.4'

loop_
_geom_angle_atom_site_label_1
_geom_angle_atom_site_label_2
_geom_angle_atom_site_label_3
_geom_angle
_geom_angle_site_symmetry_1
_geom_angle_site_symmetry_3
_geom_angle_publ_flag
N8 Mn N8 168.46(12) . 2 ?
N8 Mn N11 114.47(9) . 2 ?
N8 Mn N11 74.97(9) 2 2 ?
N8 Mn N11 74.97(9) . . ?
N8 Mn N11 114.47(9) 2 . ?
N11 Mn N11 79.35(13) 2 . ?
N8 Mn N1 98.79(8) . 2 ?
N8 Mn N1 72.10(8) 2 2 ?
N11 Mn N1 146.74(9) 2 2 ?
N11 Mn N1 110.26(8) . 2 ?
N8 Mn N1 72.10(8) . . ?
N8 Mn N1 98.79(8) 2 . ?
N11 Mn N1 110.26(8) 2 . ?
N11 Mn N1 146.74(9) . . ?
N1 Mn N1 79.62(11) 2 . ?
C2 N1 C6 117.5(2) . . ?
C2 N1 Mn 127.89(18) . . ?
C6 N1 Mn 112.58(18) . . ?
N1 C2 C3 122.9(3) . . ?
N1 C2 H2 118.6 . . ?
C3 C2 H2 118.6 . . ?
C4 C3 C2 119.2(3) . . ?
C4 C3 H3 120.4 . . ?
C2 C3 H3 120.4 . . ?
C3 C4 C5 119.2(3) . . ?
C3 C4 H4 120.4 . . ?
C5 C4 H4 120.4 . . ?
C6 C5 C4 118.9(3) . . ?
C6 C5 H5 120.5 . . ?
C4 C5 H5 120.5 . . ?
N1 C6 C5 122.4(3) . . ?
N1 C6 C7 115.3(2) . . ?
C5 C6 C7 122.3(3) . . ?
N8 C7 C6 118.6(2) . . ?
N8 C7 H7 120.7 . . ?
C6 C7 H7 120.7 . . ?
C7 N8 C9 122.4(2) . . ?
C7 N8 Mn 119.59(19) . . ?
C9 N8 Mn 118.00(18) . . ?
N8 C9 C10 109.0(2) . . ?
N8 C9 H9A 109.9 . . ?
C10 C9 H9A 109.9 . . ?
N8 C9 H9B 109.9 . . ?
C10 C9 H9B 109.9 . . ?
H9A C9 H9B 108.3 . . ?
N11 C10 C9 112.4(3) . . ?
N11 C10 H10A 109.1 . . ?
C9 C10 H10A 109.1 . . ?
N11 C10 H10B 109.1 . . ?
C9 C10 H10B 109.1 . . ?
H10A C10 H10B 107.9 . . ?
C10 N11 C12 113.6(2) . . ?
C10 N11 Mn 110.07(18) . . ?
C12 N11 Mn 105.90(18) . . ?
C10 N11 H11 108(2) . . ?
C12 N11 H11 109(2) . . ?
Mn N11 H11 110(2) . . ?
N11 C12 C12 109.7(2) . 2 ?
N11 C12 H12A 109.7 . . ?
C12 C12 H12A 109.7 2 . ?
N11 C12 H12B 109.7 . . ?
C12 C12 H12B 109.7 2 . ?
H12A C12 H12B 108.2 . . ?

loop_
_geom_bond_atom_site_label_1
_geom_bond_atom_site_label_2
_geom_bond_distance
_geom_bond_site_symmetry_2
_geom_bond_publ_flag
Mn N8 2.197(2) . ?
Mn N8 2.197(2) 2 ?
Mn N11 2.276(2) 2 ?
Mn N11 2.276(2) . ?
Mn N1 2.320(2) 2 ?
Mn N1 2.320(2) . ?
N1 C2 1.327(4) . ?
N1 C6 1.363(3) . ?
C2 C3 1.393(4) . ?
C2 H2 0.9300 . ?
C3 C4 1.361(4) . ?
C3 H3 0.9300 . ?
C4 C5 1.383(5) . ?
C4 H4 0.9300 . ?
C5 C6 1.378(4) . ?
C5 H5 0.9300 . ?
C6 C7 1.466(4) . ?
C7 N8 1.260(4) . ?
C7 H7 0.9300 . ?
N8 C9 1.460(4) . ?
C9 C10 1.491(5) . ?
C9 H9A 0.9700 . ?
C9 H9B 0.9700 . ?
C10 N11 1.479(4) . ?
C10 H10A 0.9700 . ?
C10 H10B 0.9700 . ?
N11 C12 1.480(4) . ?
N11 H11 0.85(3) . ?
C12 C12 1.515(6) 2 ?
C12 H12A 0.9700 . ?
C12 H12B 0.9700 . ?

loop_
_geom_hbond_atom_site_label_D
_geom_hbond_atom_site_label_H
_geom_hbond_atom_site_label_A
_geom_hbond_distance_DH
_geom_hbond_distance_HA
_geom_hbond_distance_DA
_geom_hbond_angle_DHA
_geom_hbond_site_symmetry_A
N11 H11 I 0.85(3) 2.96(3) 3.652(3) 140(3) .
